data_2002600
loop_
_publ_author_name
'Mueller-Buschbaum, Hk'
'Schrandt, O'

_publ_section_title
;
Zur Kristallstruktur von Ba3 Ln4 O9 (Ln=Dy, Er, Y/Yb)
;
_journal_name_full 'Journal of Alloys Compd.'
_journal_page_first 151
_journal_page_last 154
_journal_paper_doi 10.1016/0925-8388(93)90288-X
_journal_volume 191
_journal_year 1993
_chemical_formula_structural 'Ba3 Er4 O9'
_chemical_formula_sum 'Ba3 Er4 O9'
_chemical_name_systematic 'Tribarium tetraerbium oxide'
_space_group_IT_number 146
_symmetry_cell_setting trigonal
_symmetry_space_group_name_Hall 'R 3'
_symmetry_space_group_name_H-M 'R 3 :H'
_cell_angle_alpha 90
_cell_angle_beta 90
_cell_angle_gamma 120
_cell_formula_units_Z 3
_cell_length_a 6.086(2)
_cell_length_b 6.086(2)
_cell_length_c 25.077(8)
_cell_volume 804.4
_refine_ls_R_factor_all 0.049
_cod_original_sg_symbol_H-M 'R 3 H'
_cod_database_code 2002600

loop_
_symmetry_equiv_pos_as_xyz
x,y,z
-y,x-y,z
y-x,-x,z
1/3+x,2/3+y,2/3+z
2/3+x,1/3+y,1/3+z
1/3-y,2/3+x-y,2/3+z
2/3-y,1/3+x-y,1/3+z
1/3-x+y,2/3-x,2/3+z
2/3-x+y,1/3-x,1/3+z

loop_
_atom_site_label
_atom_site_type_symbol
_atom_site_symmetry_multiplicity
_atom_site_Wyckoff_symbol
_atom_site_fract_x
_atom_site_fract_y
_atom_site_fract_z
_atom_site_occupancy
_atom_site_attached_hydrogens
_atom_site_calc_flag
Ba1 Ba2+ 3 a 0. 0. 0. 1. 0 d
Ba2 Ba2+ 3 a 0. 0. 0.1633(3) 1. 0 d
Ba3 Ba2+ 3 a 0. 0. 0.5767(6) 1. 0 d
Er1 Er3+ 3 a 0. 0. 0.4290(5) 1. 0 d
Er2 Er3+ 3 a 0. 0. 0.8615(6) 1. 0 d
Er3 Er3+ 3 a 0. 0. 0.7425(5) 1. 0 d
Er4 Er3+ 3 a 0. 0. 0.2992(6) 1. 0 d
O1 O2- 9 b 0.897(3) 0.663(3) 0.249(1) 1. 0 d
O2 O2- 9 b 0.992(3) 0.417(3) 0.139(1) 1. 0 d
O3 O2- 9 b 0.009(3) 0.419(3) 0.030(1) 1. 0 d

loop_
_atom_type_symbol
_atom_type_oxidation_number
Ba2+ 2.000
Er3+ 3.000
O2- -2.000
